data_2014006
loop_
_publ_author_name
'Ejsmont, Krzysztof'
'Doma\'nski, Andrzej A.'
'Kyzio\/l, Janusz B.'
'Zaleski, Jacek'

_publ_section_title
;
 <i>trans</i>-4-Bromo-<i>ONN</i>-azoxybenzene at 100K
;
_journal_issue 5
_journal_name_full 'Acta Crystallographica Section C'
_journal_page_first o368
_journal_page_last o370
_journal_paper_doi 10.1107/S0108270104007103
_journal_volume 60
_journal_year 2004
_chemical_formula_iupac 'C12 H9 Br N2 O'
_chemical_formula_moiety 'C12 H9 Br N2 O'
_chemical_formula_sum 'C12 H9 Br N2 O'
_chemical_formula_weight 277.12
_chemical_melting_point 346
_chemical_name_systematic ?
_space_group_IT_number 33
_symmetry_cell_setting orthorhombic
_symmetry_space_group_name_Hall 'P 2c -2n'
_symmetry_space_group_name_H-M 'P n a 21'
_atom_sites_solution_hydrogens geom
_atom_sites_solution_primary direct
_atom_sites_solution_secondary difmap
_cell_angle_alpha 90
_cell_angle_beta 90
_cell_angle_gamma 90
_cell_formula_units_Z 8
_cell_length_a 23.987(2)
_cell_length_b 3.9394(5)
_cell_length_c 22.965(2)
_cell_measurement_reflns_used 11971
_cell_measurement_temperature 90.00(10)
_cell_measurement_theta_max 25.00
_cell_measurement_theta_min 3.40
_cell_volume 2170.1(4)
_computing_cell_refinement 'CrysAlis RED (Oxford Diffraction, 2002)'
_computing_data_collection 'CrysAlis CCD (Oxford Diffraction, 2002)'
_computing_data_reduction 'CrysAlis RED'
_computing_molecular_graphics 'SHELXTL (Sheldrick, 1990)'
_computing_publication_material SHELXL97
_computing_structure_refinement 'SHELXL97 (Sheldrick, 1997)'
_computing_structure_solution 'SHELXS97 (Sheldrick, 1990)'
_diffrn_ambient_temperature 90.00(10)
_diffrn_detector_area_resol_mean '1024x1024 with blocks 2x2'
_diffrn_measured_fraction_theta_full 0.997
_diffrn_measured_fraction_theta_max 0.997
_diffrn_measurement_device_type "'Xcalibur"
_diffrn_measurement_method \w
_diffrn_radiation_monochromator graphite
_diffrn_radiation_source 'fine-focus sealed tube'
_diffrn_radiation_type MoK\a
_diffrn_radiation_wavelength 0.71073
_diffrn_reflns_av_R_equivalents 0.0539
_diffrn_reflns_av_sigmaI/netI 0.0373
_diffrn_reflns_limit_h_max 28
_diffrn_reflns_limit_h_min -28
_diffrn_reflns_limit_k_max 3
_diffrn_reflns_limit_k_min -4
_diffrn_reflns_limit_l_max 27
_diffrn_reflns_limit_l_min -27
_diffrn_reflns_number 11971
_diffrn_reflns_theta_full 25.00
_diffrn_reflns_theta_max 25.0
_diffrn_reflns_theta_min 3.4
_diffrn_standards_decay_% 0
_diffrn_standards_interval_count 0
_diffrn_standards_interval_time 0
_diffrn_standards_number 0
_exptl_absorpt_coefficient_mu 3.766
_exptl_absorpt_correction_T_max 0.613
_exptl_absorpt_correction_T_min 0.336
_exptl_absorpt_correction_type empirical
_exptl_absorpt_process_details 'CrysAlisRED (Oxford Diffraction, 2002)'
_exptl_crystal_colour yellow
_exptl_crystal_density_diffrn 1.696
_exptl_crystal_density_method 'not measured'
_exptl_crystal_description prisms
_exptl_crystal_F_000 1104
_exptl_crystal_size_max 0.40
_exptl_crystal_size_mid 0.25
_exptl_crystal_size_min 0.13
_refine_diff_density_max 0.493
_refine_diff_density_min -0.497
_refine_ls_abs_structure_details 'Flack (1983), 1806 Friedel pairs?'
_refine_ls_abs_structure_Flack -0.004(7)
_refine_ls_extinction_coef none
_refine_ls_extinction_expression none
_refine_ls_extinction_method none
_refine_ls_goodness_of_fit_ref 1.038
_refine_ls_hydrogen_treatment noref
_refine_ls_matrix_type full
_refine_ls_number_parameters 289
_refine_ls_number_reflns 3773
_refine_ls_number_restraints 1
_refine_ls_restrained_S_all 1.038
_refine_ls_R_factor_all 0.0281
_refine_ls_R_factor_gt 0.0269
_refine_ls_shift/su_max 0.001
_refine_ls_shift/su_mean 0.000
_refine_ls_structure_factor_coef Fsqd
_refine_ls_weighting_details 'calc w=1/[\s^2^(Fo^2^)+(0.0385P)^2^] where P=(Fo^2^+2Fc^2^)/3'
_refine_ls_weighting_scheme calc
_refine_ls_wR_factor_gt 0.0615
_refine_ls_wR_factor_ref 0.0622
_reflns_number_gt 3634
_reflns_number_total 3773
_reflns_threshold_expression I>2\s(I)
_cod_data_source_file gg1208.cif
_cod_data_source_block I
_cod_database_code 2014006

loop_
_symmetry_equiv_pos_as_xyz
'x, y, z'
'-x, -y, z+1/2'
'x+1/2, -y+1/2, z'
'-x+1/2, y+1/2, z+1/2'

loop_
_atom_site_label
_atom_site_fract_x
_atom_site_fract_y
_atom_site_fract_z
_atom_site_U_iso_or_equiv
_atom_site_adp_type
_atom_site_calc_flag
_atom_site_refinement_flags
_atom_site_occupancy
_atom_site_disorder_assembly
_atom_site_disorder_group
_atom_site_type_symbol
Br1A 0.432307(13) -0.31798(9) 0.511092(14) 0.02141(9) Uani d . 1 . . Br
O1A 0.63431(10) 0.1472(6) 0.70629(10) 0.0257(6) Uani d . 1 . . O
N1A 0.59561(11) 0.2572(7) 0.73806(11) 0.0154(6) Uani d . 1 . . N
N2A 0.54333(12) 0.2444(7) 0.72842(12) 0.0167(6) Uani d . 1 . . N
C1A 0.52374(14) 0.0984(8) 0.67629(13) 0.0140(7) Uani d . 1 . . C
C2A 0.55340(15) -0.0701(9) 0.63229(15) 0.0177(7) Uani d . 1 . . C
H2A 0.5917 -0.0990 0.6357 0.021 Uiso calc R 1 . . H
C3A 0.52566(15) -0.1936(8) 0.58375(14) 0.0178(7) Uani d . 1 . . C
H3A 0.5455 -0.3049 0.5546 0.021 Uiso calc R 1 . . H
C4A 0.46905(14) -0.1520(8) 0.57857(14) 0.0175(7) Uani d . 1 . . C
C5A 0.43817(15) 0.0070(8) 0.62199(14) 0.0174(7) Uani d . 1 . . C
H5A 0.3997 0.0286 0.6186 0.021 Uiso calc R 1 . . H
C6A 0.46567(14) 0.1320(8) 0.67014(14) 0.0168(7) Uani d . 1 . . C
H6A 0.4454 0.2408 0.6992 0.020 Uiso calc R 1 . . H
C1A' 0.61273(14) 0.4176(8) 0.79325(14) 0.0147(7) Uani d . 1 . . C
C2A' 0.66806(15) 0.3941(9) 0.80823(15) 0.0192(8) Uani d . 1 . . C
H2A' 0.6933 0.2834 0.7841 0.023 Uiso calc R 1 . . H
C3A' 0.68560(15) 0.5403(9) 0.86065(16) 0.0194(8) Uani d . 1 . . C
H3A' 0.7230 0.5313 0.8713 0.023 Uiso calc R 1 . . H
C4A' 0.64734(15) 0.6980(9) 0.89645(14) 0.0215(8) Uani d . 1 . . C
H4A' 0.6589 0.7909 0.9317 0.026 Uiso calc R 1 . . H
C5A' 0.59159(16) 0.7187(9) 0.88007(16) 0.0205(8) Uani d . 1 . . C
H5A' 0.5662 0.8280 0.9042 0.025 Uiso calc R 1 . . H
C6A' 0.57362(14) 0.5780(8) 0.82815(15) 0.0164(7) Uani d . 1 . . C
H6A' 0.5364 0.5907 0.8170 0.020 Uiso calc R 1 . . H
Br1B 0.310454(14) 0.46241(8) 0.696045(17) 0.02305(10) Uani d . 1 . . Br
O1B 0.22466(10) 0.9609(7) 0.42276(11) 0.0268(6) Uani d . 1 . . O
N1B 0.18143(11) 1.0674(7) 0.44703(13) 0.0178(6) Uani d . 1 . . N
N2B 0.16879(12) 1.0492(7) 0.50155(13) 0.0177(6) Uani d . 1 . . N
C1B 0.20716(14) 0.8990(9) 0.54103(15) 0.0159(7) Uani d . 1 . . C
C2B 0.25634(13) 0.7222(8) 0.53015(15) 0.0187(7) Uani d . 1 . . C
H2B 0.2684 0.6894 0.4921 0.022 Uiso calc R 1 . . H
C3B 0.28727(14) 0.5951(9) 0.57635(15) 0.0201(7) Uani d . 1 . . C
H3B 0.3204 0.4799 0.5693 0.024 Uiso calc R 1 . . H
C4B 0.26864(14) 0.6402(8) 0.63319(15) 0.0178(7) Uani d . 1 . . C
C5B 0.21968(13) 0.8152(8) 0.64473(14) 0.0183(7) Uani d . 1 . . C
H5B 0.2075 0.8469 0.6828 0.022 Uiso calc R 1 . . H
C6B 0.18963(14) 0.9401(9) 0.59879(15) 0.0172(7) Uani d . 1 . . C
H6B 0.1566 1.0558 0.6062 0.021 Uiso calc R 1 . . H
C1B' 0.13985(13) 1.2355(8) 0.41100(15) 0.0150(7) Uani d . 1 . . C
C2B' 0.14830(15) 1.2344(9) 0.35104(15) 0.0201(7) Uani d . 1 . . C
H2B' 0.1801 1.1364 0.3351 0.024 Uiso calc R 1 . . H
C3B' 0.10844(15) 1.3820(9) 0.31577(15) 0.0206(8) Uani d . 1 . . C
H3B' 0.1134 1.3798 0.2756 0.025 Uiso calc R 1 . . H
C4B' 0.06143(15) 1.5323(9) 0.33867(15) 0.0201(8) Uani d . 1 . . C
H4B' 0.0350 1.6310 0.3143 0.024 Uiso calc R 1 . . H
C5B' 0.05400(15) 1.5342(9) 0.39902(16) 0.0205(8) Uani d . 1 . . C
H5B' 0.0224 1.6355 0.4148 0.025 Uiso calc R 1 . . H
C6B' 0.09299(14) 1.3873(9) 0.43571(15) 0.0200(7) Uani d . 1 . . C
H6B' 0.0880 1.3899 0.4759 0.024 Uiso calc R 1 . . H

loop_
_atom_site_aniso_label
_atom_site_aniso_U_11
_atom_site_aniso_U_22
_atom_site_aniso_U_33
_atom_site_aniso_U_12
_atom_site_aniso_U_13
_atom_site_aniso_U_23
Br1A 0.03015(18) 0.02275(17) 0.01133(14) -0.00503(14) -0.00138(17) 0.00048(15)
O1A 0.0165(13) 0.0447(15) 0.0158(13) 0.0021(11) 0.0066(10) -0.0076(11)
N1A 0.0178(15) 0.0167(14) 0.0118(14) 0.0009(12) 0.0014(12) 0.0023(11)
N2A 0.0159(15) 0.0213(15) 0.0129(14) 0.0010(11) -0.0001(12) 0.0008(12)
C1A 0.0176(17) 0.0164(16) 0.0079(15) 0.0000(14) 0.0005(13) 0.0042(12)
C2A 0.0170(18) 0.0169(17) 0.0191(17) -0.0009(15) 0.0027(14) 0.0019(15)
C3A 0.0264(19) 0.0157(16) 0.0114(16) -0.0009(14) 0.0063(14) 0.0002(13)
C4A 0.0253(19) 0.0158(16) 0.0115(15) -0.0034(14) 0.0007(14) 0.0037(14)
C5A 0.0195(19) 0.0184(18) 0.0142(17) -0.0006(13) -0.0012(14) 0.0033(13)
C6A 0.0223(18) 0.0182(17) 0.0100(15) -0.0013(14) 0.0037(13) 0.0014(13)
C1A' 0.0189(17) 0.0144(16) 0.0109(15) -0.0015(13) -0.0008(13) 0.0026(13)
C2A' 0.023(2) 0.0185(17) 0.0165(17) 0.0007(15) 0.0005(15) 0.0028(14)
C3A' 0.019(2) 0.0210(18) 0.0181(19) -0.0007(14) -0.0075(15) 0.0039(14)
C4A' 0.030(2) 0.0219(18) 0.0127(17) -0.0041(15) -0.0052(15) 0.0034(14)
C5A' 0.028(2) 0.0196(18) 0.0139(16) 0.0015(15) -0.0003(15) 0.0015(14)
C6A' 0.0178(17) 0.0175(17) 0.0139(15) -0.0019(13) -0.0020(14) 0.0050(14)
Br1B 0.02537(18) 0.02402(17) 0.01976(16) -0.00045(14) -0.00634(16) -0.00039(18)
O1B 0.0204(13) 0.0409(16) 0.0191(12) 0.0124(12) 0.0088(11) 0.0033(11)
N1B 0.0178(15) 0.0164(14) 0.0192(15) 0.0003(12) 0.0017(12) -0.0016(12)
N2B 0.0175(15) 0.0222(15) 0.0133(15) -0.0041(11) 0.0029(12) -0.0015(12)
C1B 0.0124(16) 0.0185(17) 0.0168(17) -0.0035(14) 0.0021(15) -0.0036(14)
C2B 0.0200(18) 0.0194(17) 0.0167(16) -0.0035(14) 0.0026(14) -0.0027(13)
C3B 0.0164(17) 0.0216(18) 0.0223(18) -0.0005(14) -0.0002(15) 0.0005(15)
C4B 0.0176(17) 0.0172(17) 0.0185(16) -0.0052(14) -0.0009(14) 0.0003(14)
C5B 0.0200(18) 0.0177(17) 0.0173(17) -0.0028(14) 0.0029(14) -0.0023(14)
C6B 0.0134(18) 0.0206(18) 0.0178(18) -0.0027(14) 0.0032(14) -0.0011(14)
C1B' 0.0125(16) 0.0156(16) 0.0169(16) -0.0003(13) -0.0028(14) 0.0001(13)
C2B' 0.0196(19) 0.0211(18) 0.0197(17) 0.0007(15) 0.0068(15) -0.0019(14)
C3B' 0.0239(19) 0.0225(19) 0.0154(18) -0.0029(16) 0.0006(15) 0.0026(14)
C4B' 0.0190(18) 0.0172(18) 0.024(2) -0.0028(14) -0.0023(15) -0.0006(14)
C5B' 0.0158(17) 0.0191(18) 0.0267(19) 0.0013(15) 0.0033(15) -0.0030(16)
C6B' 0.0223(18) 0.0202(18) 0.0174(18) -0.0018(15) 0.0039(15) -0.0025(14)

loop_
_atom_type_symbol
_atom_type_description
_atom_type_scat_dispersion_real
_atom_type_scat_dispersion_imag
_atom_type_scat_source
C C 0.0033 0.0016 'International Tables Vol C Tables 4.2.6.8 and 6.1.1.4'
H H 0.0000 0.0000 'International Tables Vol C Tables 4.2.6.8 and 6.1.1.4'
N N 0.0061 0.0033 'International Tables Vol C Tables 4.2.6.8 and 6.1.1.4'
O O 0.0106 0.0060 'International Tables Vol C Tables 4.2.6.8 and 6.1.1.4'
Br Br -0.2901 2.4595 'International Tables Vol C Tables 4.2.6.8 and 6.1.1.4'

loop_
_geom_angle_atom_site_label_1
_geom_angle_atom_site_label_2
_geom_angle_atom_site_label_3
_geom_angle
_geom_angle_publ_flag
O1A N1A N2A 127.7(3) y
O1A N1A C1A' 116.1(3) y
N2A N1A C1A' 116.1(3) y
N1A N2A C1A 119.5(3) y
C2A C1A C6A 118.3(3) ?
C2A C1A N2A 129.5(3) y
C6A C1A N2A 112.2(3) y
C3A C2A C1A 120.1(3) ?
C3A C2A H2A 119.9 ?
C1A C2A H2A 119.9 ?
C4A C3A C2A 120.2(3) ?
C4A C3A H3A 119.9 ?
C2A C3A H3A 119.9 ?
C3A C4A C5A 121.2(3) ?
C3A C4A Br1A 119.3(2) ?
C5A C4A Br1A 119.5(3) ?
C6A C5A C4A 118.8(3) ?
C6A C5A H5A 120.6 ?
C4A C5A H5A 120.6 ?
C5A C6A C1A 121.4(3) ?
C5A C6A H6A 119.3 ?
C1A C6A H6A 119.3 ?
C2A' C1A' C6A' 122.7(3) ?
C2A' C1A' N1A 117.1(3) y
C6A' C1A' N1A 120.3(3) y
C1A' C2A' C3A' 118.6(3) ?
C1A' C2A' H2A' 120.7 ?
C3A' C2A' H2A' 120.7 ?
C4A' C3A' C2A' 119.9(3) ?
C4A' C3A' H3A' 120.1 ?
C2A' C3A' H3A' 120.1 ?
C3A' C4A' C5A' 120.3(3) ?
C3A' C4A' H4A' 119.9 ?
C5A' C4A' H4A' 119.9 ?
C6A' C5A' C4A' 120.6(3) ?
C6A' C5A' H5A' 119.7 ?
C4A' C5A' H5A' 119.7 ?
C5A' C6A' C1A' 118.0(3) ?
C5A' C6A' H6A' 121.0 ?
C1A' C6A' H6A' 121.0 ?
O1B N1B N2B 127.5(3) y
O1B N1B C1B' 117.9(3) y
N2B N1B C1B' 114.6(3) y
N1B N2B C1B 119.4(3) y
C2B C1B C6B 118.8(3) ?
C2B C1B N2B 130.0(3) y
C6B C1B N2B 111.2(3) y
C3B C2B C1B 119.7(3) ?
C3B C2B H2B 120.1 ?
C1B C2B H2B 120.1 ?
C2B C3B C4B 120.0(3) ?
C2B C3B H3B 120.0 ?
C4B C3B H3B 120.0 ?
C5B C4B C3B 121.0(3) ?
C5B C4B Br1B 119.1(3) ?
C3B C4B Br1B 119.9(3) ?
C6B C5B C4B 118.5(3) ?
C6B C5B H5B 120.8 ?
C4B C5B H5B 120.8 ?
C5B C6B C1B 122.0(3) ?
C5B C6B H6B 119.0 ?
C1B C6B H6B 119.0 ?
C2B' C1B' C6B' 121.4(3) ?
C2B' C1B' N1B 117.5(3) y
C6B' C1B' N1B 121.1(3) y
C3B' C2B' C1B' 118.6(3) ?
C3B' C2B' H2B' 120.7 ?
C1B' C2B' H2B' 120.7 ?
C4B' C3B' C2B' 121.6(3) ?
C4B' C3B' H3B' 119.2 ?
C2B' C3B' H3B' 119.2 ?
C3B' C4B' C5B' 119.0(3) ?
C3B' C4B' H4B' 120.5 ?
C5B' C4B' H4B' 120.5 ?
C6B' C5B' C4B' 121.0(3) ?
C6B' C5B' H5B' 119.5 ?
C4B' C5B' H5B' 119.5 ?
C5B' C6B' C1B' 118.4(3) ?
C5B' C6B' H6B' 120.8 ?
C1B' C6B' H6B' 120.8 ?

loop_
_geom_bond_atom_site_label_1
_geom_bond_atom_site_label_2
_geom_bond_site_symmetry_2
_geom_bond_distance
_geom_bond_publ_flag
Br1A C4A . 1.899(3) y
O1A N1A . 1.258(4) y
N1A N2A . 1.274(4) y
N1A C1A' . 1.475(4) y
N2A C1A . 1.409(4) y
C1A C2A . 1.403(5) ?
C1A C6A . 1.406(5) ?
C2A C3A . 1.386(5) ?
C2A H2A . 0.9300 ?
C3A C4A . 1.373(5) ?
C3A H3A . 0.9300 ?
C4A C5A . 1.391(5) ?
C5A C6A . 1.379(5) ?
C5A H5A . 0.9300 ?
C6A H6A . 0.9300 ?
C1A' C2A' . 1.374(5) ?
C1A' C6A' . 1.386(5) ?
C2A' C3A' . 1.399(5) ?
C2A' H2A' . 0.9300 ?
C3A' C4A' . 1.380(5) ?
C3A' H3A' . 0.9300 ?
C4A' C5A' . 1.392(5) ?
C4A' H4A' . 0.9300 ?
C5A' C6A' . 1.384(5) ?
C5A' H5A' . 0.9300 ?
C6A' H6A' . 0.9300 ?
Br1B C4B . 1.892(3) y
O1B N1B . 1.250(4) y
N1B N2B . 1.290(4) y
N1B C1B' . 1.455(4) y
N2B C1B . 1.421(5) y
C1B C2B . 1.393(5) ?
C1B C6B . 1.401(5) ?
C2B C3B . 1.388(5) ?
C2B H2B . 0.9300 ?
C3B C4B . 1.391(5) ?
C3B H3B . 0.9300 ?
C4B C5B . 1.387(5) ?
C5B C6B . 1.369(5) ?
C5B H5B . 0.9300 ?
C6B H6B . 0.9300 ?
C1B' C2B' . 1.392(5) ?
C1B' C6B' . 1.394(5) ?
C2B' C3B' . 1.382(5) ?
C2B' H2B' . 0.9300 ?
C3B' C4B' . 1.378(5) ?
C3B' H3B' . 0.9300 ?
C4B' C5B' . 1.397(5) ?
C4B' H4B' . 0.9300 ?
C5B' C6B' . 1.385(5) ?
C5B' H5B' . 0.9300 ?
C6B' H6B' . 0.9300 ?

loop_
_geom_hbond_atom_site_label_D
_geom_hbond_atom_site_label_H
_geom_hbond_atom_site_label_A
_geom_hbond_distance_DH
_geom_hbond_distance_HA
_geom_hbond_distance_DA
_geom_hbond_angle_DHA
C2A H2A O1A 0.93 2.15 2.718(4) 119
C2A' H2A' O1A 0.93 2.34 2.661(4) 100
C2B H2B O1B 0.93 2.19 2.747(4) 118
C2B' H2B' O1B 0.93 2.38 2.688(5) 99

loop_
_geom_torsion_atom_site_label_1
_geom_torsion_atom_site_label_2
_geom_torsion_atom_site_label_3
_geom_torsion_atom_site_label_4
_geom_torsion
_geom_torsion_publ_flag
O1A N1A N2A C1A -1.2(5) n
C1A' N1A N2A C1A 179.3(3) n
N1A N2A C1A C2A 5.9(5) y
N1A N2A C1A C6A -174.6(3) y
C6A C1A C2A C3A 1.1(5) ?
N2A C1A C2A C3A -179.5(3) ?
C1A C2A C3A C4A -0.1(5) ?
C2A C3A C4A C5A -1.4(5) ?
C2A C3A C4A Br1A 179.1(2) ?
C3A C4A C5A C6A 1.8(5) ?
Br1A C4A C5A C6A -178.7(2) ?
C4A C5A C6A C1A -0.7(5) ?
C2A C1A C6A C5A -0.7(5) ?
N2A C1A C6A C5A 179.8(3) ?
O1A N1A C1A' C2A' -8.0(4) y
N2A N1A C1A' C2A' 171.5(3) n
O1A N1A C1A' C6A' 173.2(3) n
N2A N1A C1A' C6A' -7.3(4) n
C6A' C1A' C2A' C3A' -0.5(5) ?
N1A C1A' C2A' C3A' -179.3(3) ?
C1A' C2A' C3A' C4A' 1.2(5) ?
C2A' C3A' C4A' C5A' -1.4(5) ?
C3A' C4A' C5A' C6A' 0.8(5) ?
C4A' C5A' C6A' C1A' -0.1(5) ?
C2A' C1A' C6A' C5A' -0.1(5) ?
N1A C1A' C6A' C5A' 178.7(3) ?
O1B N1B N2B C1B 1.3(5) n
C1B' N1B N2B C1B -178.2(3) n
N1B N2B C1B C2B -8.7(5) y
N1B N2B C1B C6B 172.5(3) y
C6B C1B C2B C3B -0.9(5) ?
N2B C1B C2B C3B -179.6(3) ?
C1B C2B C3B C4B 1.0(5) ?
C2B C3B C4B C5B -0.9(5) ?
C2B C3B C4B Br1B 179.3(3) ?
C3B C4B C5B C6B 0.7(5) ?
Br1B C4B C5B C6B -179.5(2) ?
C4B C5B C6B C1B -0.6(5) ?
C2B C1B C6B C5B 0.7(5) ?
N2B C1B C6B C5B 179.7(3) ?
O1B N1B C1B' C2B' 6.7(4) y
N2B N1B C1B' C2B' -173.8(3) n
O1B N1B C1B' C6B' -174.2(3) n
N2B N1B C1B' C6B' 5.2(4) n
C6B' C1B' C2B' C3B' -1.3(5) ?
N1B C1B' C2B' C3B' 177.8(3) ?
C1B' C2B' C3B' C4B' 0.9(5) ?
C2B' C3B' C4B' C5B' -0.2(5) ?
C3B' C4B' C5B' C6B' -0.1(5) ?
C4B' C5B' C6B' C1B' -0.3(5) ?
C2B' C1B' C6B' C5B' 1.0(5) ?
N1B C1B' C6B' C5B' -178.0(3) ?
